data_4101619
loop_
_publ_author_name
'Dogutan, Dilek K.'
'Stoian, Sebastian A.'
'McGuire, Jr, Robert'
'Schwalbe, Matthias'
'Teets, Thomas S.'
'Nocera, Daniel G.'

_publ_section_title
;
 Hangman corroles: efficient synthesis and oxygen reaction chemistry.
;
_journal_issue 1
_journal_name_full 'Journal of the American Chemical Society'
_journal_page_first 131
_journal_page_last 140
_journal_paper_doi 10.1021/ja108904s
_journal_volume 133
_journal_year 2011
_chemical_formula_sum 'C61 H54 F10 N4 O3'
_chemical_formula_weight 1081.08
_chemical_name_systematic
; 
 ? 
;
_space_group_IT_number 2
_symmetry_cell_setting triclinic
_symmetry_space_group_name_Hall '-P 1'
_symmetry_space_group_name_H-M 'P -1'
_atom_sites_solution_hydrogens geom
_atom_sites_solution_primary direct
_atom_sites_solution_secondary difmap
_audit_creation_method SHELXL-97
_cell_angle_alpha 111.439(2)
_cell_angle_beta 96.920(2)
_cell_angle_gamma 102.502(2)
_cell_formula_units_Z 2
_cell_length_a 8.5170(3)
_cell_length_b 17.2120(5)
_cell_length_c 19.8004(6)
_cell_measurement_reflns_used 9931
_cell_measurement_temperature 100(2)
_cell_measurement_theta_max 67.49
_cell_measurement_theta_min 5.27
_cell_volume 2573.31(15)
_computing_cell_refinement 'Bruker SAINT'
_computing_data_collection 'Bruker APEX2'
_computing_data_reduction 'Bruker SAINT'
_computing_molecular_graphics 'Bruker SHELXTL'
_computing_publication_material 'Bruker SHELXTL'
_computing_structure_refinement 'SHELXL-97 (Sheldrick, 2008)'
_computing_structure_solution 'SHELXS-97 (Sheldrick, 2008)'
_diffrn_ambient_temperature 100(2)
_diffrn_measured_fraction_theta_full 0.994
_diffrn_measured_fraction_theta_max 0.994
_diffrn_measurement_device_type 'Bruker APEX-II CCD'
_diffrn_measurement_method '\f and \w scans'
_diffrn_radiation_monochromator graphite
_diffrn_radiation_source 'fine-focus sealed tube'
_diffrn_radiation_type CuK\a
_diffrn_radiation_wavelength 1.54178
_diffrn_reflns_av_R_equivalents 0.0351
_diffrn_reflns_av_sigmaI/netI 0.0224
_diffrn_reflns_limit_h_max 10
_diffrn_reflns_limit_h_min -10
_diffrn_reflns_limit_k_max 19
_diffrn_reflns_limit_k_min -20
_diffrn_reflns_limit_l_max 23
_diffrn_reflns_limit_l_min -23
_diffrn_reflns_number 53163
_diffrn_reflns_theta_full 66.59
_diffrn_reflns_theta_max 66.59
_diffrn_reflns_theta_min 2.93
_exptl_absorpt_coefficient_mu 0.941
_exptl_absorpt_correction_T_max 0.9545
_exptl_absorpt_correction_T_min 0.6506
_exptl_absorpt_correction_type multi-scan
_exptl_absorpt_process_details sadabs
_exptl_crystal_colour purple
_exptl_crystal_density_diffrn 1.395
_exptl_crystal_density_method 'not measured'
_exptl_crystal_description needle
_exptl_crystal_F_000 1124
_exptl_crystal_size_max 0.50
_exptl_crystal_size_mid 0.05
_exptl_crystal_size_min 0.05
_refine_diff_density_max 0.649
_refine_diff_density_min -0.497
_refine_diff_density_rms 0.065
_refine_ls_extinction_method none
_refine_ls_goodness_of_fit_ref 1.058
_refine_ls_hydrogen_treatment mixed
_refine_ls_matrix_type full
_refine_ls_number_parameters 778
_refine_ls_number_reflns 9029
_refine_ls_number_restraints 201
_refine_ls_restrained_S_all 1.108
_refine_ls_R_factor_all 0.0544
_refine_ls_R_factor_gt 0.0488
_refine_ls_shift/su_max 0.008
_refine_ls_shift/su_mean 0.000
_refine_ls_structure_factor_coef Fsqd
_refine_ls_weighting_details 'calc w=1/[\s^2^(Fo^2^)+(0.0935P)^2^+1.2333P] where P=(Fo^2^+2Fc^2^)/3'
_refine_ls_weighting_scheme calc
_refine_ls_wR_factor_gt 0.1394
_refine_ls_wR_factor_ref 0.1465
_reflns_number_gt 7935
_reflns_number_total 9029
_reflns_threshold_expression >2sigma(I)
_cod_data_source_file ja108904s_si_004.cif
_cod_data_source_block final
_cod_depositor_comments
;
The following automatic conversions were performed:

'_symmetry_cell_setting' value 'Triclinic' changed to 'triclinic'
according to the built-in table from CIF Core dictionary named
'cif_core.dic' version 2.4.1 from 2010-06-29.

Automatic conversion script
Id: cif_fix_values 1673 2011-04-08 12:14:43Z adriana 
;
_cod_original_cell_volume 2573.31(14)
_cod_original_sg_symbol_H-M P-1
_cod_database_code 4101619

loop_
_symmetry_equiv_pos_as_xyz
'x, y, z'
'-x, -y, -z'

loop_
_atom_site_label
_atom_site_type_symbol
_atom_site_fract_x
_atom_site_fract_y
_atom_site_fract_z
_atom_site_U_iso_or_equiv
_atom_site_adp_type
_atom_site_occupancy
_atom_site_symmetry_multiplicity
_atom_site_calc_flag
_atom_site_refinement_flags
_atom_site_disorder_assembly
_atom_site_disorder_group
F22 F 0.60921(14) 0.21154(7) 0.26717(6) 0.0278(3) Uani 1 1 d . . .
F23 F 0.55147(18) 0.04061(8) 0.22169(7) 0.0423(3) Uani 1 1 d . . .
F24 F 0.5019(2) -0.03760(8) 0.31707(8) 0.0493(4) Uani 1 1 d . . .
F25 F 0.51268(18) 0.06180(9) 0.46244(8) 0.0432(3) Uani 1 1 d . . .
F26 F 0.57796(15) 0.23336(8) 0.51067(6) 0.0307(3) Uani 1 1 d . . .
F32 F 1.09111(15) 0.85512(8) 0.49203(6) 0.0321(3) Uani 1 1 d . . .
F33 F 1.22628(17) 1.02737(8) 0.54991(8) 0.0388(3) Uani 1 1 d . . .
F34 F 1.15727(17) 1.13114(8) 0.67715(8) 0.0394(3) Uani 1 1 d . . .
F35 F 0.93855(17) 1.05960(8) 0.74267(7) 0.0398(3) Uani 1 1 d . . .
F36 F 0.79859(15) 0.88724(7) 0.68436(6) 0.0306(3) Uani 1 1 d . . .
N1 N 0.5694(2) 0.44852(10) 0.38936(9) 0.0215(3) Uani 1 1 d D . .
H1 H 0.663(2) 0.4871(14) 0.4164(12) 0.026 Uiso 1 1 d D . .
N2 N 0.7459(2) 0.46678(10) 0.52156(9) 0.0219(3) Uani 1 1 d D . .
H2 H 0.660(2) 0.4856(15) 0.5201(13) 0.026 Uiso 1 1 d D . .
N3 N 0.8408(2) 0.63629(10) 0.56963(9) 0.0215(3) Uani 1 1 d D . .
H3 H 0.777(3) 0.6096(14) 0.5245(10) 0.026 Uiso 1 1 d D . .
N4 N 0.68304(19) 0.63726(10) 0.44843(8) 0.0217(3) Uani 1 1 d . . .
O1 O 0.8464(2) 0.33055(12) 0.15486(8) 0.0389(4) Uani 1 1 d . . .
O2 O 0.71470(18) 0.39904(10) 0.23507(8) 0.0308(3) Uani 1 1 d D . .
H2O H 0.624(3) 0.4131(17) 0.2336(14) 0.037 Uiso 1 1 d D . .
O3 O 0.47552(16) 0.44679(9) 0.18147(7) 0.0229(3) Uani 1 1 d . . .
C1 C 0.4806(2) 0.54103(12) 0.33103(10) 0.0212(4) Uani 1 1 d . . .
C2 C 0.4667(2) 0.46097(12) 0.33703(10) 0.0212(4) Uani 1 1 d . . .
C3 C 0.3544(2) 0.37792(12) 0.29252(10) 0.0228(4) Uani 1 1 d . . .
H3A H 0.2656 0.3659 0.2528 0.027 Uiso 1 1 calc R . .
C4 C 0.3949(2) 0.31820(12) 0.31619(10) 0.0229(4) Uani 1 1 d . . .
H4 H 0.3390 0.2578 0.2955 0.027 Uiso 1 1 calc R . .
C5 C 0.5342(2) 0.36078(12) 0.37680(10) 0.0220(4) Uani 1 1 d . . .
C6 C 0.6219(2) 0.32667(12) 0.41840(10) 0.0221(4) Uani 1 1 d . . .
C7 C 0.7399(2) 0.38041(12) 0.48544(10) 0.0217(4) Uani 1 1 d . . .
C8 C 0.8755(2) 0.36891(12) 0.52523(10) 0.0235(4) Uani 1 1 d . . .
H8 H 0.9042 0.3159 0.5140 0.028 Uiso 1 1 calc R . .
C9 C 0.9601(2) 0.44797(13) 0.58364(10) 0.0231(4) Uani 1 1 d . . .
H9 H 1.0559 0.4583 0.6193 0.028 Uiso 1 1 calc R . .
C10 C 0.8790(2) 0.50984(12) 0.58063(10) 0.0219(4) Uani 1 1 d . . .
C11 C 0.9188(2) 0.60179(12) 0.61072(10) 0.0222(4) Uani 1 1 d . . .
C12 C 1.0293(2) 0.67247(13) 0.67249(11) 0.0243(4) Uani 1 1 d . . .
H12 H 1.0987 0.6687 0.7118 0.029 Uiso 1 1 calc R . .
C13 C 1.0177(2) 0.74795(12) 0.66517(10) 0.0233(4) Uani 1 1 d . . .
H13 H 1.0768 0.8056 0.6990 0.028 Uiso 1 1 calc R . .
C14 C 0.9018(2) 0.72430(12) 0.59807(10) 0.0222(4) Uani 1 1 d . . .
C15 C 0.8616(2) 0.76880(12) 0.55408(10) 0.0221(4) Uani 1 1 d . . .
C16 C 0.7611(2) 0.72559(12) 0.48177(10) 0.0226(4) Uani 1 1 d . . .
C17 C 0.7190(2) 0.76571(12) 0.43212(10) 0.0235(4) Uani 1 1 d . . .
H17 H 0.7578 0.8255 0.4412 0.028 Uiso 1 1 calc R . .
C18 C 0.6143(2) 0.70231(13) 0.37048(10) 0.0232(4) Uani 1 1 d . . .
H18 H 0.5657 0.7090 0.3279 0.028 Uiso 1 1 calc R . .
C19 C 0.5899(2) 0.62197(12) 0.38137(10) 0.0215(4) Uani 1 1 d . . .
C21 C 0.5918(2) 0.23120(12) 0.39113(11) 0.0232(4) Uani 1 1 d . . .
C22 C 0.5845(2) 0.17780(13) 0.31750(11) 0.0250(4) Uani 1 1 d . . .
C23 C 0.5550(3) 0.08849(14) 0.29263(12) 0.0314(5) Uani 1 1 d . . .
C24 C 0.5312(3) 0.04879(13) 0.34134(13) 0.0346(5) Uani 1 1 d . . .
C25 C 0.5382(3) 0.09903(14) 0.41466(13) 0.0318(5) Uani 1 1 d . . .
C26 C 0.5701(2) 0.18830(13) 0.43855(11) 0.0265(4) Uani 1 1 d . . .
C31 C 0.9373(2) 0.86452(12) 0.58538(10) 0.0235(4) Uani 1 1 d . . .
C32 C 1.0481(2) 0.90364(13) 0.55342(11) 0.0256(4) Uani 1 1 d . . .
C33 C 1.1207(3) 0.99266(13) 0.58300(12) 0.0291(4) Uani 1 1 d . . .
C34 C 1.0854(3) 1.04552(13) 0.64752(12) 0.0305(4) Uani 1 1 d . . .
C35 C 0.9759(3) 1.00904(13) 0.68108(11) 0.0295(4) Uani 1 1 d . . .
C36 C 0.9046(2) 0.91988(13) 0.65009(11) 0.0252(4) Uani 1 1 d . . .
C40 C 0.3638(2) 0.54128(12) 0.26839(10) 0.0216(4) Uani 1 1 d . . .
C41 C 0.2565(2) 0.59336(12) 0.28436(10) 0.0220(4) Uani 1 1 d . . .
H41 H 0.2596 0.6277 0.3348 0.026 Uiso 1 1 calc R . .
C42 C 0.1450(2) 0.59633(12) 0.22831(10) 0.0228(4) Uani 1 1 d . . .
C43 C 0.1396(2) 0.54236(13) 0.15537(10) 0.0238(4) Uani 1 1 d . . .
H43 H 0.0607 0.5414 0.1166 0.029 Uiso 1 1 calc R . .
C44 C 0.2443(2) 0.48970(12) 0.13643(10) 0.0219(4) Uani 1 1 d . . .
C45 C 0.2306(2) 0.43093(12) 0.05524(10) 0.0229(4) Uani 1 1 d . . .
C46 C 0.3639(2) 0.38350(12) 0.04855(10) 0.0222(4) Uani 1 1 d . . .
C47 C 0.3738(2) 0.32651(13) -0.02092(11) 0.0245(4) Uani 1 1 d . . .
H47 H 0.2951 0.3177 -0.0632 0.029 Uiso 1 1 calc R . .
C48 C 0.3579(2) 0.49209(12) 0.19404(10) 0.0211(4) Uani 1 1 d . . .
C49 C 0.4929(2) 0.28163(12) -0.03168(11) 0.0247(4) Uani 1 1 d . . .
C50 C 0.6075(2) 0.29644(12) 0.03102(11) 0.0251(4) Uani 1 1 d . . .
H50 H 0.6920 0.2680 0.0253 0.030 Uiso 1 1 calc R . .
C51 C 0.6023(2) 0.35179(12) 0.10217(10) 0.0232(4) Uani 1 1 d . . .
C52 C 0.7308(2) 0.35947(13) 0.16514(11) 0.0262(4) Uani 1 1 d . . .
C53 C 0.4779(2) 0.39429(12) 0.10998(10) 0.0209(4) Uani 1 1 d . . .
C54 C 0.0599(2) 0.36344(13) 0.02600(11) 0.0271(4) Uani 1 1 d . . .
H54A H 0.0460 0.3309 0.0575 0.041 Uiso 1 1 calc R . .
H54B H 0.0513 0.3231 -0.0252 0.041 Uiso 1 1 calc R . .
H54C H -0.0261 0.3933 0.0271 0.041 Uiso 1 1 calc R . .
C55 C 0.2523(3) 0.48628(13) 0.00931(10) 0.0268(4) Uani 1 1 d . . .
H55A H 0.1671 0.5169 0.0129 0.040 Uiso 1 1 calc R . .
H55B H 0.2421 0.4484 -0.0428 0.040 Uiso 1 1 calc R . .
H55C H 0.3614 0.5287 0.0286 0.040 Uiso 1 1 calc R . .
C101 C 0.0297(2) 0.65523(13) 0.24515(10) 0.0254(4) Uani 1 1 d . . .
C102 C -0.1487(3) 0.59863(15) 0.22509(12) 0.0331(5) Uani 1 1 d . . .
H10G H -0.1603 0.5651 0.2558 0.050 Uiso 1 1 calc R . .
H10H H -0.1770 0.5587 0.1725 0.050 Uiso 1 1 calc R . .
H10I H -0.2228 0.6359 0.2341 0.050 Uiso 1 1 calc R . .
C103 C 0.0459(3) 0.71021(14) 0.19886(11) 0.0303(4) Uani 1 1 d . . .
H10D H 0.0210 0.6717 0.1459 0.046 Uiso 1 1 calc R . .
H10E H 0.1586 0.7485 0.2132 0.046 Uiso 1 1 calc R . .
H10F H -0.0317 0.7455 0.2079 0.046 Uiso 1 1 calc R . .
C104 C 0.0705(3) 0.71812(14) 0.32716(11) 0.0325(5) Uani 1 1 d . . .
H10A H -0.0029 0.7558 0.3348 0.049 Uiso 1 1 calc R . .
H10B H 0.1853 0.7539 0.3410 0.049 Uiso 1 1 calc R . .
H10C H 0.0554 0.6849 0.3581 0.049 Uiso 1 1 calc R . .
C201 C 0.4900(3) 0.21734(13) -0.11020(11) 0.0279(4) Uani 1 1 d . . .
C202 C 0.3282(3) 0.14388(14) -0.13813(13) 0.0366(5) Uani 1 1 d . . .
H20G H 0.3236 0.1031 -0.1886 0.055 Uiso 1 1 calc R . .
H20H H 0.2347 0.1685 -0.1385 0.055 Uiso 1 1 calc R . .
H20I H 0.3228 0.1131 -0.1051 0.055 Uiso 1 1 calc R . .
C203 C 0.6344(3) 0.17758(14) -0.11080(12) 0.0340(5) Uani 1 1 d . . .
H20D H 0.7385 0.2240 -0.0929 0.051 Uiso 1 1 calc R . .
H20E H 0.6286 0.1372 -0.1616 0.051 Uiso 1 1 calc R . .
H20F H 0.6284 0.1462 -0.0783 0.051 Uiso 1 1 calc R . .
C204 C 0.4993(3) 0.26444(15) -0.16306(12) 0.0353(5) Uani 1 1 d . . .
H20A H 0.6018 0.3120 -0.1449 0.053 Uiso 1 1 calc R . .
H20B H 0.4048 0.2881 -0.1649 0.053 Uiso 1 1 calc R . .
H20C H 0.4973 0.2232 -0.2130 0.053 Uiso 1 1 calc R . .
C2S C 1.2086(13) 0.8955(6) 0.8904(5) 0.140(4) Uani 0.592(8) 1 d PDU A 1
H2S1 H 1.1888 0.8433 0.8437 0.168 Uiso 0.592(8) 1 calc PR A 1
H2S2 H 1.1915 0.9439 0.8775 0.168 Uiso 0.592(8) 1 calc PR A 1
C4S C 0.9266(10) 0.8527(9) 0.8899(6) 0.139(4) Uani 0.592(8) 1 d PDU A 1
H4S1 H 0.9183 0.8995 0.8731 0.167 Uiso 0.592(8) 1 calc PR A 1
H4S2 H 0.9139 0.7992 0.8452 0.167 Uiso 0.592(8) 1 calc PR A 1
C6S C 0.657(2) 0.8670(18) 0.8970(12) 0.261(11) Uani 0.592(8) 1 d PDU A 1
H6S1 H 0.5647 0.8595 0.9216 0.392 Uiso 0.592(8) 1 calc PR A 1
H6S2 H 0.6184 0.8322 0.8433 0.392 Uiso 0.592(8) 1 calc PR A 1
H6S3 H 0.6984 0.9285 0.9062 0.392 Uiso 0.592(8) 1 calc PR A 1
C5S C 0.7927(12) 0.8375(9) 0.9275(8) 0.143(4) Uani 0.592(8) 1 d PDU A 1
H5S1 H 0.8308 0.8711 0.9819 0.171 Uiso 0.592(8) 1 calc PR A 1
H5S2 H 0.7533 0.7750 0.9173 0.171 Uiso 0.592(8) 1 calc PR A 1
C3S C 1.0907(11) 0.8773(6) 0.9380(5) 0.141(4) Uani 0.592(8) 1 d PDU A 1
H3S1 H 1.1069 0.8293 0.9516 0.169 Uiso 0.592(8) 1 calc PR A 1
H3S2 H 1.1060 0.9297 0.9840 0.169 Uiso 0.592(8) 1 calc PR A 1
C1S C 1.3823(14) 0.9194(13) 0.9343(10) 0.236(8) Uani 0.592(8) 1 d PDU A 1
H1S1 H 1.4607 0.9312 0.9044 0.353 Uiso 0.592(8) 1 calc PR A 1
H1S2 H 1.3980 0.8711 0.9468 0.353 Uiso 0.592(8) 1 calc PR A 1
H1S3 H 1.4011 0.9715 0.9802 0.353 Uiso 0.592(8) 1 calc PR A 1
C6SA C 1.252(2) 0.946(3) 0.885(3) 0.57(4) Uani 0.408(8) 1 d PDU A 2
H6S4 H 1.3396 0.9933 0.8853 0.853 Uiso 0.408(8) 1 calc PR A 2
H6S5 H 1.2626 0.8899 0.8517 0.853 Uiso 0.408(8) 1 calc PR A 2
H6S6 H 1.2600 0.9479 0.9356 0.853 Uiso 0.408(8) 1 calc PR A 2
C4SA C 0.9544(17) 0.8818(12) 0.8562(7) 0.161(7) Uani 0.408(8) 1 d PDU A 2
H4S3 H 0.9933 0.8588 0.8921 0.193 Uiso 0.408(8) 1 calc PR A 2
H4S4 H 0.9225 0.8343 0.8058 0.193 Uiso 0.408(8) 1 calc PR A 2
C2SA C 0.704(2) 0.8510(12) 0.8992(8) 0.163(7) Uani 0.408(8) 1 d PDU A 2
H2S3 H 0.7710 0.8422 0.9389 0.195 Uiso 0.408(8) 1 calc PR A 2
H2S4 H 0.6551 0.7941 0.8566 0.195 Uiso 0.408(8) 1 calc PR A 2
C3SA C 0.8090(16) 0.9148(10) 0.8756(8) 0.160(6) Uani 0.408(8) 1 d PDU A 2
H3S3 H 0.7454 0.9181 0.8319 0.192 Uiso 0.408(8) 1 calc PR A 2
H3S4 H 0.8463 0.9736 0.9165 0.192 Uiso 0.408(8) 1 calc PR A 2
C5SA C 1.088(2) 0.9555(17) 0.8587(17) 0.289(16) Uani 0.408(8) 1 d PDU A 2
H5S3 H 1.0749 1.0113 0.8929 0.347 Uiso 0.408(8) 1 calc PR A 2
H5S4 H 1.0804 0.9559 0.8086 0.347 Uiso 0.408(8) 1 calc PR A 2
C1SA C 0.570(2) 0.8910(12) 0.9278(9) 0.155(7) Uani 0.408(8) 1 d PDU A 2
H1S4 H 0.4966 0.8516 0.9431 0.233 Uiso 0.408(8) 1 calc PR A 2
H1S5 H 0.5073 0.9005 0.8882 0.233 Uiso 0.408(8) 1 calc PR A 2
H1S6 H 0.6210 0.9468 0.9704 0.233 Uiso 0.408(8) 1 calc PR A 2

loop_
_atom_site_aniso_label
_atom_site_aniso_U_11
_atom_site_aniso_U_22
_atom_site_aniso_U_33
_atom_site_aniso_U_23
_atom_site_aniso_U_13
_atom_site_aniso_U_12
F22 0.0342(6) 0.0259(6) 0.0235(6) 0.0091(5) 0.0063(5) 0.0103(5)
F23 0.0600(9) 0.0254(6) 0.0334(7) 0.0013(5) 0.0074(6) 0.0165(6)
F24 0.0713(10) 0.0188(6) 0.0542(9) 0.0118(6) 0.0081(7) 0.0136(6)
F25 0.0580(9) 0.0336(7) 0.0528(8) 0.0301(6) 0.0175(7) 0.0166(6)
F26 0.0414(7) 0.0312(6) 0.0285(6) 0.0171(5) 0.0137(5) 0.0161(5)
F32 0.0411(7) 0.0265(6) 0.0296(6) 0.0100(5) 0.0136(5) 0.0107(5)
F33 0.0464(7) 0.0272(6) 0.0482(8) 0.0202(6) 0.0175(6) 0.0087(5)
F34 0.0487(8) 0.0174(6) 0.0466(8) 0.0093(5) 0.0061(6) 0.0074(5)
F35 0.0518(8) 0.0256(6) 0.0351(7) 0.0022(5) 0.0126(6) 0.0135(6)
F36 0.0351(6) 0.0253(6) 0.0300(6) 0.0085(5) 0.0116(5) 0.0083(5)
N1 0.0267(8) 0.0182(8) 0.0202(7) 0.0083(6) 0.0026(6) 0.0078(6)
N2 0.0264(8) 0.0205(8) 0.0219(8) 0.0093(6) 0.0047(6) 0.0113(6)
N3 0.0275(8) 0.0200(8) 0.0170(7) 0.0073(6) 0.0026(6) 0.0084(6)
N4 0.0271(8) 0.0189(8) 0.0195(8) 0.0072(6) 0.0038(6) 0.0093(6)
O1 0.0413(9) 0.0579(10) 0.0291(8) 0.0182(7) 0.0101(6) 0.0342(8)
O2 0.0347(8) 0.0412(9) 0.0236(7) 0.0134(6) 0.0064(6) 0.0238(7)
O3 0.0279(7) 0.0255(7) 0.0176(6) 0.0073(5) 0.0041(5) 0.0150(6)
C1 0.0261(9) 0.0232(9) 0.0186(9) 0.0091(7) 0.0070(7) 0.0129(8)
C2 0.0262(9) 0.0245(9) 0.0172(8) 0.0097(7) 0.0065(7) 0.0121(7)
C3 0.0250(9) 0.0264(10) 0.0195(9) 0.0100(8) 0.0053(7) 0.0103(8)
C4 0.0266(9) 0.0209(9) 0.0221(9) 0.0083(7) 0.0072(7) 0.0082(7)
C5 0.0284(9) 0.0188(9) 0.0212(9) 0.0081(7) 0.0088(7) 0.0095(7)
C6 0.0260(9) 0.0212(9) 0.0221(9) 0.0098(7) 0.0078(7) 0.0092(7)
C7 0.0288(9) 0.0196(9) 0.0214(9) 0.0103(7) 0.0087(7) 0.0108(7)
C8 0.0308(10) 0.0222(9) 0.0239(9) 0.0126(8) 0.0092(8) 0.0127(8)
C9 0.0256(9) 0.0274(10) 0.0223(9) 0.0144(8) 0.0055(7) 0.0111(8)
C10 0.0266(9) 0.0244(9) 0.0177(8) 0.0103(7) 0.0055(7) 0.0095(8)
C11 0.0260(9) 0.0247(10) 0.0205(9) 0.0114(8) 0.0065(7) 0.0113(8)
C12 0.0254(9) 0.0276(10) 0.0222(9) 0.0120(8) 0.0035(7) 0.0096(8)
C13 0.0253(9) 0.0216(9) 0.0218(9) 0.0080(7) 0.0033(7) 0.0067(7)
C14 0.0254(9) 0.0197(9) 0.0218(9) 0.0071(7) 0.0061(7) 0.0088(7)
C15 0.0257(9) 0.0201(9) 0.0225(9) 0.0090(7) 0.0057(7) 0.0092(7)
C16 0.0266(9) 0.0210(9) 0.0224(9) 0.0086(7) 0.0065(7) 0.0110(7)
C17 0.0289(10) 0.0202(9) 0.0245(9) 0.0103(8) 0.0065(7) 0.0104(8)
C18 0.0288(10) 0.0255(10) 0.0207(9) 0.0121(8) 0.0058(7) 0.0133(8)
C19 0.0261(9) 0.0234(9) 0.0194(9) 0.0097(7) 0.0066(7) 0.0131(7)
C21 0.0229(9) 0.0217(9) 0.0264(10) 0.0101(8) 0.0042(7) 0.0092(7)
C22 0.0273(10) 0.0219(10) 0.0263(10) 0.0093(8) 0.0051(8) 0.0094(8)
C23 0.0346(11) 0.0230(10) 0.0324(11) 0.0057(9) 0.0046(9) 0.0112(8)
C24 0.0391(12) 0.0181(10) 0.0450(13) 0.0112(9) 0.0055(10) 0.0097(8)
C25 0.0358(11) 0.0266(11) 0.0415(12) 0.0211(9) 0.0095(9) 0.0117(9)
C26 0.0297(10) 0.0258(10) 0.0285(10) 0.0129(8) 0.0081(8) 0.0122(8)
C31 0.0265(9) 0.0215(9) 0.0232(9) 0.0095(8) 0.0006(7) 0.0101(8)
C32 0.0310(10) 0.0230(10) 0.0249(10) 0.0099(8) 0.0051(8) 0.0118(8)
C33 0.0321(10) 0.0251(10) 0.0347(11) 0.0164(9) 0.0067(8) 0.0097(8)
C34 0.0353(11) 0.0173(9) 0.0356(11) 0.0089(8) 0.0003(9) 0.0081(8)
C35 0.0358(11) 0.0229(10) 0.0277(10) 0.0060(8) 0.0038(8) 0.0132(8)
C36 0.0263(9) 0.0234(10) 0.0266(10) 0.0104(8) 0.0041(8) 0.0089(8)
C40 0.0261(9) 0.0207(9) 0.0199(9) 0.0098(7) 0.0040(7) 0.0083(7)
C41 0.0287(9) 0.0201(9) 0.0188(9) 0.0077(7) 0.0057(7) 0.0098(7)
C42 0.0280(9) 0.0218(9) 0.0217(9) 0.0101(8) 0.0061(7) 0.0103(8)
C43 0.0266(9) 0.0258(10) 0.0211(9) 0.0109(8) 0.0028(7) 0.0106(8)
C44 0.0265(9) 0.0205(9) 0.0196(9) 0.0085(7) 0.0044(7) 0.0079(7)
C45 0.0273(9) 0.0236(9) 0.0183(9) 0.0076(8) 0.0031(7) 0.0106(8)
C46 0.0257(9) 0.0200(9) 0.0216(9) 0.0089(7) 0.0049(7) 0.0072(7)
C47 0.0276(10) 0.0230(9) 0.0207(9) 0.0074(8) 0.0024(7) 0.0074(8)
C48 0.0252(9) 0.0181(9) 0.0225(9) 0.0086(7) 0.0059(7) 0.0096(7)
C49 0.0300(10) 0.0204(9) 0.0232(10) 0.0072(8) 0.0069(8) 0.0083(8)
C50 0.0289(10) 0.0219(9) 0.0269(10) 0.0095(8) 0.0083(8) 0.0113(8)
C51 0.0269(9) 0.0217(9) 0.0227(9) 0.0093(8) 0.0052(7) 0.0096(7)
C52 0.0316(10) 0.0271(10) 0.0243(10) 0.0116(8) 0.0073(8) 0.0139(8)
C53 0.0269(9) 0.0178(9) 0.0186(9) 0.0071(7) 0.0054(7) 0.0073(7)
C54 0.0282(10) 0.0282(10) 0.0219(9) 0.0056(8) 0.0030(8) 0.0113(8)
C55 0.0365(11) 0.0283(10) 0.0196(9) 0.0095(8) 0.0063(8) 0.0174(8)
C101 0.0322(10) 0.0276(10) 0.0213(9) 0.0106(8) 0.0060(8) 0.0167(8)
C102 0.0326(11) 0.0375(12) 0.0344(11) 0.0146(9) 0.0108(9) 0.0183(9)
C103 0.0425(12) 0.0309(11) 0.0269(10) 0.0142(9) 0.0106(9) 0.0225(9)
C104 0.0449(12) 0.0339(11) 0.0250(10) 0.0108(9) 0.0076(9) 0.0257(10)
C201 0.0332(10) 0.0250(10) 0.0224(10) 0.0046(8) 0.0053(8) 0.0117(8)
C202 0.0377(12) 0.0279(11) 0.0329(11) 0.0002(9) 0.0056(9) 0.0093(9)
C203 0.0398(12) 0.0297(11) 0.0283(10) 0.0032(9) 0.0078(9) 0.0163(9)
C204 0.0493(13) 0.0339(12) 0.0243(10) 0.0083(9) 0.0119(9) 0.0191(10)
C2S 0.244(11) 0.072(5) 0.098(6) 0.028(4) 0.058(6) 0.032(6)
C4S 0.111(7) 0.158(10) 0.121(8) 0.051(7) 0.005(6) 0.004(7)
C6S 0.229(15) 0.40(3) 0.183(18) 0.076(17) 0.065(14) 0.198(18)
C5S 0.145(9) 0.152(9) 0.165(10) 0.110(8) 0.051(8) 0.019(7)
C3S 0.251(11) 0.075(5) 0.114(6) 0.028(4) 0.082(6) 0.073(6)
C1S 0.234(11) 0.215(14) 0.193(13) 0.061(12) 0.028(8) -0.018(13)
C6SA 0.175(16) 0.71(7) 0.59(7) 0.11(6) -0.13(4) 0.05(3)
C4SA 0.178(11) 0.259(19) 0.043(6) 0.032(8) 0.038(7) 0.098(11)
C2SA 0.182(13) 0.248(18) 0.048(7) 0.067(9) -0.003(7) 0.043(12)
C3SA 0.150(11) 0.201(15) 0.087(9) 0.006(9) 0.037(8) 0.054(10)
C5SA 0.132(13) 0.35(3) 0.25(3) 0.01(2) 0.021(15) 0.008(18)
C1SA 0.192(16) 0.160(16) 0.091(10) 0.051(10) 0.045(10) -0.004(12)

loop_
_atom_type_symbol
_atom_type_description
_atom_type_scat_dispersion_real
_atom_type_scat_dispersion_imag
_atom_type_scat_source
C C 0.0181 0.0091 'International Tables Vol C Tables 4.2.6.8 and 6.1.1.4'
H H 0.0000 0.0000 'International Tables Vol C Tables 4.2.6.8 and 6.1.1.4'
N N 0.0311 0.0180 'International Tables Vol C Tables 4.2.6.8 and 6.1.1.4'
O O 0.0492 0.0322 'International Tables Vol C Tables 4.2.6.8 and 6.1.1.4'
F F 0.0727 0.0534 'International Tables Vol C Tables 4.2.6.8 and 6.1.1.4'

loop_
_geom_angle_atom_site_label_1
_geom_angle_atom_site_label_2
_geom_angle_atom_site_label_3
_geom_angle
_geom_angle_site_symmetry_1
_geom_angle_site_symmetry_3
_geom_angle_publ_flag
C2 N1 C5 111.04(16) . . ?
C10 N2 C7 111.34(16) . . ?
C14 N3 C11 111.29(16) . . ?
C19 N4 C16 106.45(15) . . ?
C53 O3 C48 120.17(14) . . ?
C2 C1 C19 125.52(17) . . ?
C2 C1 C40 117.16(17) . . ?
C19 C1 C40 117.24(16) . . ?
N1 C2 C1 124.57(17) . . ?
N1 C2 C3 105.75(16) . . ?
C1 C2 C3 129.65(17) . . ?
C4 C3 C2 108.78(17) . . ?
C3 C4 C5 109.15(17) . . ?
N1 C5 C6 124.77(17) . . ?
N1 C5 C4 105.13(16) . . ?
C6 C5 C4 130.10(18) . . ?
C5 C6 C7 122.38(17) . . ?
C5 C6 C21 119.17(17) . . ?
C7 C6 C21 118.45(16) . . ?
N2 C7 C8 105.55(16) . . ?
N2 C7 C6 120.24(16) . . ?
C8 C7 C6 133.91(17) . . ?
C9 C8 C7 108.68(16) . . ?
C8 C9 C10 107.93(16) . . ?
N2 C10 C9 106.50(16) . . ?
N2 C10 C11 115.76(16) . . ?
C9 C10 C11 135.97(18) . . ?
N3 C11 C12 106.84(16) . . ?
N3 C11 C10 115.72(16) . . ?
C12 C11 C10 137.31(17) . . ?
C13 C12 C11 107.47(17) . . ?
C12 C13 C14 107.99(17) . . ?
N3 C14 C15 118.67(17) . . ?
N3 C14 C13 106.20(16) . . ?
C15 C14 C13 134.29(18) . . ?
C16 C15 C14 122.62(17) . . ?
C16 C15 C31 120.05(17) . . ?
C14 C15 C31 117.25(16) . . ?
N4 C16 C15 124.31(17) . . ?
N4 C16 C17 109.52(16) . . ?
C15 C16 C17 126.14(18) . . ?
C18 C17 C16 107.06(17) . . ?
C17 C18 C19 107.16(16) . . ?
N4 C19 C1 125.47(17) . . ?
N4 C19 C18 109.75(16) . . ?
C1 C19 C18 124.73(17) . . ?
C22 C21 C26 115.16(17) . . ?
C22 C21 C6 123.29(17) . . ?
C26 C21 C6 121.55(17) . . ?
F22 C22 C23 116.43(17) . . ?
F22 C22 C21 120.88(17) . . ?
C23 C22 C21 122.67(19) . . ?
F23 C23 C24 119.81(19) . . ?
F23 C23 C22 120.14(19) . . ?
C24 C23 C22 120.1(2) . . ?
F24 C24 C25 120.8(2) . . ?
F24 C24 C23 119.9(2) . . ?
C25 C24 C23 119.27(19) . . ?
F25 C25 C24 120.26(19) . . ?
F25 C25 C26 120.0(2) . . ?
C24 C25 C26 119.72(19) . . ?
F26 C26 C25 116.66(18) . . ?
F26 C26 C21 120.23(17) . . ?
C25 C26 C21 123.10(19) . . ?
C32 C31 C36 116.06(18) . . ?
C32 C31 C15 122.27(17) . . ?
C36 C31 C15 121.64(18) . . ?
F32 C32 C33 117.17(18) . . ?
F32 C32 C31 120.34(17) . . ?
C33 C32 C31 122.48(18) . . ?
F33 C33 C34 120.02(18) . . ?
F33 C33 C32 120.25(19) . . ?
C34 C33 C32 119.73(19) . . ?
F34 C34 C35 120.38(19) . . ?
F34 C34 C33 120.1(2) . . ?
C35 C34 C33 119.53(19) . . ?
F35 C35 C34 120.09(18) . . ?
F35 C35 C36 120.42(19) . . ?
C34 C35 C36 119.49(19) . . ?
F36 C36 C35 117.51(17) . . ?
F36 C36 C31 119.78(17) . . ?
C35 C36 C31 122.70(19) . . ?
C48 C40 C41 118.04(17) . . ?
C48 C40 C1 122.71(16) . . ?
C41 C40 C1 119.25(16) . . ?
C42 C41 C40 121.85(17) . . ?
C43 C42 C41 117.21(17) . . ?
C43 C42 C101 120.51(16) . . ?
C41 C42 C101 122.28(17) . . ?
C42 C43 C44 123.18(17) . . ?
C48 C44 C43 117.25(17) . . ?
C48 C44 C45 122.12(16) . . ?
C43 C44 C45 120.61(16) . . ?
C46 C45 C44 110.66(15) . . ?
C46 C45 C55 108.54(15) . . ?
C44 C45 C55 109.58(15) . . ?
C46 C45 C54 109.11(15) . . ?
C44 C45 C54 108.37(15) . . ?
C55 C45 C54 110.60(15) . . ?
C53 C46 C47 117.49(17) . . ?
C53 C46 C45 122.42(16) . . ?
C47 C46 C45 120.09(16) . . ?
C46 C47 C49 123.50(17) . . ?
C44 C48 O3 122.25(16) . . ?
C44 C48 C40 122.33(17) . . ?
O3 C48 C40 115.41(16) . . ?
C50 C49 C47 117.04(17) . . ?
C50 C49 C201 123.16(17) . . ?
C47 C49 C201 119.78(17) . . ?
C49 C50 C51 122.05(18) . . ?
C50 C51 C53 118.54(17) . . ?
C50 C51 C52 116.31(17) . . ?
C53 C51 C52 125.13(17) . . ?
O1 C52 O2 118.97(18) . . ?
O1 C52 C51 122.22(18) . . ?
O2 C52 C51 118.80(16) . . ?
O3 C53 C46 122.19(16) . . ?
O3 C53 C51 116.48(16) . . ?
C46 C53 C51 121.33(17) . . ?
C104 C101 C102 108.62(17) . . ?
C104 C101 C103 107.48(16) . . ?
C102 C101 C103 109.27(16) . . ?
C104 C101 C42 112.36(15) . . ?
C102 C101 C42 109.27(16) . . ?
C103 C101 C42 109.79(16) . . ?
C203 C201 C202 108.74(17) . . ?
C203 C201 C49 111.78(16) . . ?
C202 C201 C49 108.63(17) . . ?
C203 C201 C204 108.61(18) . . ?
C202 C201 C204 109.29(18) . . ?
C49 C201 C204 109.76(16) . . ?
C1S C2S C3S 108.1(8) . . ?
C5S C4S C3S 112.7(8) . . ?
C4S C5S C6S 106.4(9) . . ?
C4S C3S C2S 103.8(7) . . ?
C5SA C4SA C3SA 108.2(10) . . ?
C3SA C2SA C1SA 105.7(10) . . ?
C4SA C3SA C2SA 106.5(10) . . ?
C4SA C5SA C6SA 109.4(11) . . ?

loop_
_geom_bond_atom_site_label_1
_geom_bond_atom_site_label_2
_geom_bond_distance
_geom_bond_site_symmetry_2
_geom_bond_publ_flag
F22 C22 1.340(2) . ?
F23 C23 1.336(2) . ?
F24 C24 1.339(2) . ?
F25 C25 1.336(3) . ?
F26 C26 1.338(2) . ?
F32 C32 1.344(2) . ?
F33 C33 1.338(2) . ?
F34 C34 1.335(2) . ?
F35 C35 1.335(2) . ?
F36 C36 1.341(2) . ?
N1 C2 1.382(2) . ?
N1 C5 1.394(2) . ?
N2 C10 1.373(2) . ?
N2 C7 1.380(2) . ?
N3 C14 1.359(2) . ?
N3 C11 1.360(2) . ?
N4 C19 1.365(2) . ?
N4 C16 1.383(2) . ?
O1 C52 1.202(3) . ?
O2 C52 1.340(2) . ?
O3 C53 1.379(2) . ?
O3 C48 1.389(2) . ?
C1 C2 1.407(3) . ?
C1 C19 1.414(3) . ?
C1 C40 1.495(2) . ?
C2 C3 1.421(3) . ?
C3 C4 1.365(3) . ?
C4 C5 1.422(3) . ?
C5 C6 1.406(3) . ?
C6 C7 1.416(3) . ?
C6 C21 1.481(3) . ?
C7 C8 1.410(3) . ?
C8 C9 1.390(3) . ?
C9 C10 1.403(3) . ?
C10 C11 1.416(3) . ?
C11 C12 1.414(3) . ?
C12 C13 1.381(3) . ?
C13 C14 1.421(3) . ?
C14 C15 1.411(3) . ?
C15 C16 1.409(3) . ?
C15 C31 1.487(3) . ?
C16 C17 1.446(3) . ?
C17 C18 1.348(3) . ?
C18 C19 1.451(3) . ?
C21 C22 1.396(3) . ?
C21 C26 1.397(3) . ?
C22 C23 1.385(3) . ?
C23 C24 1.381(3) . ?
C24 C25 1.378(3) . ?
C25 C26 1.384(3) . ?
C31 C32 1.388(3) . ?
C31 C36 1.391(3) . ?
C32 C33 1.385(3) . ?
C33 C34 1.383(3) . ?
C34 C35 1.380(3) . ?
C35 C36 1.385(3) . ?
C40 C48 1.392(3) . ?
C40 C41 1.399(3) . ?
C41 C42 1.395(3) . ?
C42 C43 1.391(3) . ?
C42 C101 1.538(3) . ?
C43 C44 1.393(3) . ?
C44 C48 1.386(3) . ?
C44 C45 1.528(2) . ?
C45 C46 1.527(3) . ?
C45 C55 1.538(3) . ?
C45 C54 1.540(3) . ?
C46 C53 1.389(3) . ?
C46 C47 1.392(3) . ?
C47 C49 1.394(3) . ?
C49 C50 1.388(3) . ?
C49 C201 1.537(3) . ?
C50 C51 1.395(3) . ?
C51 C53 1.405(3) . ?
C51 C52 1.502(3) . ?
C101 C104 1.532(3) . ?
C101 C102 1.532(3) . ?
C101 C103 1.537(3) . ?
C201 C203 1.530(3) . ?
C201 C202 1.535(3) . ?
C201 C204 1.540(3) . ?
C2S C1S 1.509(8) . ?
C2S C3S 1.516(7) . ?
C4S C5S 1.463(7) . ?
C4S C3S 1.472(7) . ?
C6S C5S 1.509(8) . ?
C6SA C5SA 1.496(9) . ?
C4SA C5SA 1.489(8) . ?
C4SA C3SA 1.505(8) . ?
C2SA C3SA 1.510(8) . ?
C2SA C1SA 1.517(8) . ?
